data_1523255
loop_
_publ_author_name
'Bhargava, M.K.'
'Schubert, K.'

_publ_section_title
;
 Kristallstruktur von Ni Sn
;
_journal_name_full 'Journal of the Less-Common Metals'
_journal_page_first 181
_journal_page_last 189
_journal_volume 33
_journal_year 1973
_chemical_formula_sum 'Ni Sn'
_space_group_IT_number 55
_symmetry_space_group_name_Hall '-P 2 2ab'
_symmetry_space_group_name_H-M 'P b a m'
_cell_angle_alpha 90
_cell_angle_beta 90
_cell_angle_gamma 90
_cell_formula_units_Z 16
_cell_length_a 24.452
_cell_length_b 5.2
_cell_length_c 4.091
_cell_volume 520.172
_citation_journal_id_ASTM JCOMAH
_cod_data_source_file Bhargava_JCOMAH_1973_1489.cif
_cod_data_source_block Ni1Sn1
_cod_original_cell_volume 520.1722
_cod_original_formula_sum 'Ni1 Sn1'
_cod_database_code 1523255

loop_
_symmetry_equiv_pos_as_xyz
x,y,z
-x,-y,z
x+1/2,-y+1/2,-z
-x+1/2,y+1/2,-z
-x,-y,-z
x,y,-z
-x-1/2,y-1/2,z
x-1/2,-y-1/2,z

loop_
_atom_site_label
_atom_site_type_symbol
_atom_site_fract_x
_atom_site_fract_y
_atom_site_fract_z
_atom_site_occupancy
_atom_site_U_iso_or_equiv
Ni1 Ni 0 0 0 1 0.0
Ni5 Ni 0.139 0.5 0.5 1 0.0
Ni4 Ni 0.255 0.211 0.5 1 0.0
Sn3 Sn 0.16 0 0.5 1 0.0
Sn1 Sn 0.086 0.717 0 1 0.0
Ni2 Ni 0 0.5 0 1 0.0
Sn4 Sn 0.036 0.265 0.5 1 0.0
Ni3 Ni 0.107 0.206 0 1 0.0
Sn2 Sn 0.21 0.449 0 1 0.0
